data_2015417
loop_
_publ_author_name
'Ebihara, Masahiro'
'Fuma, Yasuhiro'

_publ_section_title
;
 Variation of hydrogen-bonded networks in hexafluorophosphate salts of
 amidate-bridged dirhodium(II,III) complexes with axial aqua ligands
;
_journal_coeditor_code FA3015
_journal_issue 7
_journal_name_full 'Acta Crystallographica Section C'
_journal_page_first m284
_journal_page_last m289
_journal_paper_doi 10.1107/S0108270106018531
_journal_volume 62
_journal_year 2006
_chemical_formula_iupac '[Rh2 (C2 H4 N O)4 (H2 O)2] P F6, 2H2 O'
_chemical_formula_moiety 'C8 H20 N4 O6 Rh2 +, F6 P -, 2H2 O'
_chemical_formula_sum 'C8 H24 F6 N4 O8 P Rh2'
_chemical_formula_weight 655.10
_chemical_name_systematic
;
diaquatetra-\m-acetamidato-\k^4^N:O;\k^4^O:N-dirhodium(II,III)
hexafluorophosphate dihydrate
;
_space_group_IT_number 14
_symmetry_cell_setting monoclinic
_symmetry_space_group_name_Hall '-P 2ybc'
_symmetry_space_group_name_H-M 'P 1 21/c 1'
_atom_sites_solution_hydrogens geom
_atom_sites_solution_primary direct
_atom_sites_solution_secondary difmap
_audit_creation_method SHELXL-97
_cell_angle_alpha 90
_cell_angle_beta 110.510(6)
_cell_angle_gamma 90
_cell_formula_units_Z 2
_cell_length_a 11.6900(17)
_cell_length_b 11.5700(13)
_cell_length_c 7.9800(13)
_cell_measurement_reflns_used 3400
_cell_measurement_temperature 118(2)
_cell_measurement_theta_max 27.5
_cell_measurement_theta_min 3.2
_cell_volume 1010.9(3)
_computing_cell_refinement CrystalClear
_computing_data_collection 'CrystalClear (Molecular Structure Corporation & Rigaku Corporation, 2001)'
_computing_data_reduction 'teXsan (Molecular Structure Corporation & Rigaku Corporation, 2004)'
_computing_molecular_graphics 'ORTEPII (Johnson, 1976)'
_computing_publication_material 'SHELXL97 and teXsan'
_computing_structure_refinement 'SHELXL97 (Sheldrick, 1997)'
_computing_structure_solution 'SIR97 (Altomare <i>et al.</i>,  1999)'
_diffrn_ambient_temperature 118(2)
_diffrn_detector_area_resol_mean 14.62
_diffrn_measured_fraction_theta_full 0.994
_diffrn_measured_fraction_theta_max 0.994
_diffrn_measurement_device_type 'Rigaku/MSC Mercury CCD'
_diffrn_measurement_method \w
_diffrn_radiation_monochromator graphite
_diffrn_radiation_type MoK\a
_diffrn_radiation_wavelength 0.71070
_diffrn_reflns_av_R_equivalents 0.0257
_diffrn_reflns_av_sigmaI/netI 0.0235
_diffrn_reflns_limit_h_max 12
_diffrn_reflns_limit_h_min -15
_diffrn_reflns_limit_k_max 12
_diffrn_reflns_limit_k_min -15
_diffrn_reflns_limit_l_max 10
_diffrn_reflns_limit_l_min -10
_diffrn_reflns_number 7888
_diffrn_reflns_theta_full 27.47
_diffrn_reflns_theta_max 27.47
_diffrn_reflns_theta_min 3.24
_exptl_absorpt_coefficient_mu 1.809
_exptl_absorpt_correction_T_max 0.828
_exptl_absorpt_correction_T_min 0.712
_exptl_absorpt_correction_type integration
_exptl_absorpt_process_details '(NUMABS; Higashi, 1999)'
_exptl_crystal_colour brown
_exptl_crystal_density_diffrn 2.152
_exptl_crystal_density_method 'not measured'
_exptl_crystal_description block
_exptl_crystal_F_000 646
_exptl_crystal_size_max 0.30
_exptl_crystal_size_mid 0.30
_exptl_crystal_size_min 0.15
_refine_diff_density_max 0.484
_refine_diff_density_min -0.598
_refine_ls_extinction_method none
_refine_ls_goodness_of_fit_ref 1.172
_refine_ls_hydrogen_treatment mixed
_refine_ls_matrix_type full
_refine_ls_number_parameters 151
_refine_ls_number_reflns 2308
_refine_ls_number_restraints 0
_refine_ls_restrained_S_all 1.172
_refine_ls_R_factor_all 0.0300
_refine_ls_R_factor_gt 0.0265
_refine_ls_shift/su_max 0.000
_refine_ls_shift/su_mean 0.000
_refine_ls_structure_factor_coef Fsqd
_refine_ls_weighting_details 'calc w=1/[\s^2^(Fo^2^)+(0.0199P)^2^+1.4706P] where P=(Fo^2^+2Fc^2^)/3'
_refine_ls_weighting_scheme calc
_refine_ls_wR_factor_gt 0.0547
_refine_ls_wR_factor_ref 0.0558
_reflns_number_gt 2208
_reflns_number_total 2308
_reflns_threshold_expression ' I>2\s(I)'
_cod_data_source_file fa3015.cif
_cod_data_source_block II
_cod_original_sg_symbol_H-M 'P 21/c '
_cod_database_code 2015417
_cod_database_fobs_code 2015417

loop_
_symmetry_equiv_pos_as_xyz
'x, y, z'
'-x, y+1/2, -z+1/2'
'-x, -y, -z'
'x, -y-1/2, z-1/2'

loop_
_atom_site_type_symbol
_atom_site_label
_atom_site_fract_x
_atom_site_fract_y
_atom_site_fract_z
_atom_site_U_iso_or_equiv
_atom_site_adp_type
_atom_site_calc_flag
_atom_site_refinement_flags
_atom_site_occupancy
Rh Rh1 0.455494(16) 0.594804(16) 0.48006(2) 0.00878(7) Uani d . 1
N N1 0.30983(18) 0.51921(19) 0.5034(3) 0.0126(4) Uani d . 1
H H1 0.2470 0.5629 0.4976 0.015 Uiso calc R 1
O O1 0.39136(15) 0.33911(15) 0.5480(2) 0.0125(4) Uani d . 1
N N2 0.53624(18) 0.61223(19) 0.7411(3) 0.0120(4) Uani d . 1
H H2 0.5290 0.6791 0.7889 0.014 Uiso calc R 1
O O2 0.61337(16) 0.43007(16) 0.7904(2) 0.0125(4) Uani d . 1
O O3 0.37215(18) 0.77161(16) 0.4414(3) 0.0158(4) Uani d . 1
H H3 0.370(3) 0.818(3) 0.535(5) 0.032(10) Uiso d . 1
H H4 0.309(4) 0.778(4) 0.364(6) 0.039(11) Uiso d . 1
C C1 0.3017(2) 0.4083(2) 0.5267(3) 0.0126(5) Uani d . 1
C C2 0.1850(2) 0.3545(3) 0.5276(4) 0.0197(6) Uani d . 1
H H5 0.1449 0.3143 0.4139 0.030 Uiso calc R 1
H H6 0.1308 0.4149 0.5430 0.030 Uiso calc R 1
H H7 0.2032 0.2991 0.6264 0.030 Uiso calc R 1
C C3 0.5994(2) 0.5319(2) 0.8476(3) 0.0114(5) Uani d . 1
C C4 0.6575(2) 0.5537(2) 1.0446(3) 0.0144(5) Uani d . 1
H H8 0.6294 0.4954 1.1105 0.022 Uiso calc R 1
H H9 0.6346 0.6308 1.0727 0.022 Uiso calc R 1
H H10 0.7466 0.5490 1.0792 0.022 Uiso calc R 1
O O4 0.1546(2) 0.8112(2) 0.1609(3) 0.0278(5) Uani d . 1
H H11 0.131(4) 0.757(5) 0.115(7) 0.058(17) Uiso d . 1
H H12 0.116(5) 0.840(5) 0.214(7) 0.070(17) Uiso d . 1
P P1 0.0000 0.5000 0.0000 0.0197(2) Uani d S 1
F F1 0.07901(17) 0.59909(17) -0.0516(3) 0.0354(5) Uani d . 1
F F2 0.12194(17) 0.43281(19) 0.1082(3) 0.0377(5) Uani d . 1
F F3 0.0082(2) 0.5694(2) 0.1758(3) 0.0399(5) Uani d . 1

loop_
_atom_site_aniso_label
_atom_site_aniso_U_11
_atom_site_aniso_U_22
_atom_site_aniso_U_33
_atom_site_aniso_U_12
_atom_site_aniso_U_13
_atom_site_aniso_U_23
Rh1 0.01300(10) 0.00600(11) 0.00798(11) 0.00051(7) 0.00449(7) 0.00004(7)
N1 0.0125(9) 0.0136(11) 0.0130(11) 0.0003(8) 0.0058(8) -0.0003(9)
O1 0.0160(8) 0.0082(9) 0.0146(9) -0.0010(7) 0.0069(7) 0.0002(7)
N2 0.0166(10) 0.0088(10) 0.0109(10) 0.0004(8) 0.0051(8) -0.0012(8)
O2 0.0176(8) 0.0102(9) 0.0093(9) 0.0008(7) 0.0042(7) -0.0009(7)
O3 0.0208(9) 0.0105(9) 0.0136(9) 0.0046(7) 0.0031(8) -0.0014(8)
C1 0.0146(11) 0.0149(13) 0.0085(12) -0.0017(9) 0.0043(9) -0.0005(10)
C2 0.0188(13) 0.0206(15) 0.0210(15) -0.0040(11) 0.0084(11) 0.0015(12)
C3 0.0135(11) 0.0113(12) 0.0112(12) -0.0019(9) 0.0065(9) -0.0005(10)
C4 0.0199(12) 0.0114(12) 0.0114(12) 0.0009(9) 0.0050(10) -0.0008(10)
O4 0.0229(11) 0.0304(14) 0.0288(13) -0.0022(10) 0.0075(10) -0.0049(11)
P1 0.0199(5) 0.0217(6) 0.0185(5) -0.0020(4) 0.0081(4) -0.0005(4)
F1 0.0353(10) 0.0329(11) 0.0428(12) -0.0094(8) 0.0196(9) 0.0041(9)
F2 0.0276(9) 0.0475(13) 0.0378(12) 0.0100(9) 0.0112(8) 0.0156(10)
F3 0.0527(12) 0.0429(13) 0.0283(11) -0.0055(10) 0.0195(9) -0.0118(10)

loop_
_atom_type_symbol
_atom_type_description
_atom_type_scat_dispersion_real
_atom_type_scat_dispersion_imag
_atom_type_scat_source
C C 0.0033 0.0016 'International Tables Vol C Tables 4.2.6.8 and 6.1.1.4'
H H 0.0000 0.0000 'International Tables Vol C Tables 4.2.6.8 and 6.1.1.4'
F F 0.0171 0.0103 'International Tables Vol C Tables 4.2.6.8 and 6.1.1.4'
N N 0.0061 0.0033 'International Tables Vol C Tables 4.2.6.8 and 6.1.1.4'
O O 0.0106 0.0060 'International Tables Vol C Tables 4.2.6.8 and 6.1.1.4'
P P 0.1023 0.0942 'International Tables Vol C Tables 4.2.6.8 and 6.1.1.4'
Rh Rh -1.1178 0.9187 'International Tables Vol C Tables 4.2.6.8 and 6.1.1.4'

loop_
_geom_angle_atom_site_label_1
_geom_angle_atom_site_label_2
_geom_angle_atom_site_label_3
_geom_angle_site_symmetry_1
_geom_angle_site_symmetry_3
_geom_angle
N2 Rh1 N1 . . 93.15(9)
N2 Rh1 O1 . 3_666 87.93(8)
N1 Rh1 O1 . 3_666 175.85(8)
N2 Rh1 O2 . 3_666 174.67(8)
N1 Rh1 O2 . 3_666 90.20(8)
O1 Rh1 O2 3_666 3_666 88.44(7)
N2 Rh1 O3 . . 94.36(8)
N1 Rh1 O3 . . 93.98(8)
O1 Rh1 O3 3_666 . 89.93(7)
O2 Rh1 O3 3_666 . 89.53(7)
N2 Rh1 Rh1 . 3_666 85.91(6)
N1 Rh1 Rh1 . 3_666 86.04(7)
O1 Rh1 Rh1 3_666 3_666 90.04(5)
O2 Rh1 Rh1 3_666 3_666 90.19(5)
O3 Rh1 Rh1 . 3_666 179.73(5)
C1 N1 Rh1 . . 123.76(17)
C1 N1 H1 . . 118.1
Rh1 N1 H1 . . 118.1
C1 O1 Rh1 . 3_666 117.52(16)
C3 N2 Rh1 . . 124.66(18)
C3 N2 H2 . . 117.7
Rh1 N2 H2 . . 117.7
C3 O2 Rh1 . 3_666 116.71(16)
Rh1 O3 H3 . . 123(2)
Rh1 O3 H4 . . 116(3)
H3 O3 H4 . . 107(4)
O1 C1 N1 . . 122.4(2)
O1 C1 C2 . . 116.3(2)
N1 C1 C2 . . 121.3(2)
C1 C2 H5 . . 109.5
C1 C2 H6 . . 109.5
H5 C2 H6 . . 109.5
C1 C2 H7 . . 109.5
H5 C2 H7 . . 109.5
H6 C2 H7 . . 109.5
O2 C3 N2 . . 122.2(2)
O2 C3 C4 . . 117.2(2)
N2 C3 C4 . . 120.6(2)
C3 C4 H8 . . 109.5
C3 C4 H9 . . 109.5
H8 C4 H9 . . 109.5
C3 C4 H10 . . 109.5
H8 C4 H10 . . 109.5
H9 C4 H10 . . 109.5
H11 O4 H12 . . 116(5)
F2 P1 F2 3_565 . 180.0
F2 P1 F3 3_565 . 89.89(12)
F2 P1 F3 . . 90.11(12)
F3 P1 F3 . 3_565 180.0
F2 P1 F1 . 3_565 89.91(10)
F3 P1 F1 . 3_565 89.81(11)
F2 P1 F1 . . 90.09(10)
F3 P1 F1 . . 90.19(11)
F1 P1 F1 3_565 . 180.0

loop_
_geom_bond_atom_site_label_1
_geom_bond_atom_site_label_2
_geom_bond_site_symmetry_2
_geom_bond_distance
_geom_bond_publ_flag
Rh1 Rh1 3_666 2.4010(4) y
Rh1 O1 3_666 2.0299(17) y
Rh1 O2 3_666 2.0425(18) y
Rh1 O3 . 2.2402(19) y
Rh1 N1 . 1.980(2) y
Rh1 N2 . 1.973(2) y
N1 C1 . 1.305(3) ?
N1 H1 . 0.8800 ?
O1 C1 . 1.282(3) ?
N2 C3 . 1.301(3) ?
N2 H2 . 0.8800 ?
O2 C3 . 1.294(3) ?
O3 H3 . 0.93(4) ?
O3 H4 . 0.78(4) ?
C1 C2 . 1.502(3) ?
C2 H5 . 0.9800 ?
C2 H6 . 0.9800 ?
C2 H7 . 0.9800 ?
C3 C4 . 1.499(3) ?
C4 H8 . 0.9800 ?
C4 H9 . 0.9800 ?
C4 H10 . 0.9800 ?
O4 H11 . 0.72(5) ?
O4 H12 . 0.80(6) ?
P1 F2 . 1.5873(18) ?
P1 F3 . 1.590(2) ?
P1 F1 . 1.6135(18) ?

loop_
_geom_hbond_atom_site_label_D
_geom_hbond_atom_site_label_H
_geom_hbond_atom_site_label_A
_geom_hbond_site_symmetry_A
_geom_hbond_distance_DH
_geom_hbond_distance_HA
_geom_hbond_distance_DA
_geom_hbond_angle_DHA
O3 H3 O2 2_656 0.93(4) 1.86(4) 2.778(3) 168(3)
O3 H4 O4 . 0.78(4) 2.00(4) 2.774(3) 173(4)
O4 H11 F1 . 0.72(5) 2.22(6) 2.937(4) 170(5)
O4 H12 F1 4_576 0.80(6) 2.18(6) 2.923(3) 156(5)
N1 H1 O4 4_576 0.88 2.44 3.213(3) 146.3
N2 H2 O1 2_656 0.88 2.27 3.073(3) 152.2
N2 H2 O3 4_576 0.88 2.59 3.192(3) 126.0

loop_
_geom_torsion_atom_site_label_1
_geom_torsion_atom_site_label_2
_geom_torsion_atom_site_label_3
_geom_torsion_atom_site_label_4
_geom_torsion_site_symmetry_1
_geom_torsion
N2 Rh1 N1 C1 . -86.6(2)
O2 Rh1 N1 C1 3_666 89.2(2)
O3 Rh1 N1 C1 . 178.8(2)
Rh1 Rh1 N1 C1 3_666 -0.9(2)
N1 Rh1 N2 C3 . 83.1(2)
O1 Rh1 N2 C3 3_666 -92.9(2)
O3 Rh1 N2 C3 . 177.4(2)
Rh1 Rh1 N2 C3 3_666 -2.7(2)
Rh1 O1 C1 N1 3_666 -5.9(3)
Rh1 O1 C1 C2 3_666 173.31(17)
Rh1 N1 C1 O1 . 4.5(4)
Rh1 N1 C1 C2 . -174.64(19)
Rh1 O2 C3 N2 3_666 5.5(3)
Rh1 O2 C3 C4 3_666 -175.63(16)
Rh1 N2 C3 O2 . -1.3(3)
Rh1 N2 C3 C4 . 179.89(17)
